data_7218436
loop_
_publ_author_name
'Hou, Shuang-Shuang'
'Huang, Xuan'
'Guo, Jun-Gu'
'Zheng, Sheng-Run'
'Lei, Jing'
'Tan, Jing-Bo'
'Fan, Jun'
'Zhang, Wei-Guang'

_publ_section_title
;
 Assembly of Cd(ii) coordination polymers: structural variation,
 supramolecular isomers, and temperature/anion-induced solvent-mediated
 structural transformations
;
_journal_issue 4
_journal_name_full CrystEngComm
_journal_page_first 947
_journal_paper_doi 10.1039/C4CE01779J
_journal_volume 17
_journal_year 2015
_chemical_formula_sum 'C20 H22 Cd N12 O4'
_chemical_formula_weight 606.90
_chemical_name_systematic
; 
 ? 
;
_space_group_IT_number 14
_symmetry_cell_setting monoclinic
_symmetry_space_group_name_Hall '-P 2yn'
_symmetry_space_group_name_H-M 'P 1 21/n 1'
_atom_sites_solution_hydrogens geom
_atom_sites_solution_primary direct
_atom_sites_solution_secondary difmap
_audit_creation_method SHELXL-97
_cell_angle_alpha 90.00
_cell_angle_beta 93.106(6)
_cell_angle_gamma 90.00
_cell_formula_units_Z 2
_cell_length_a 7.784(4)
_cell_length_b 13.039(6)
_cell_length_c 11.761(5)
_cell_measurement_reflns_used 1602
_cell_measurement_temperature 296(2)
_cell_measurement_theta_max 21.54
_cell_measurement_theta_min 2.33
_cell_volume 1191.9(10)
_computing_cell_refinement 'Bruker SAINT'
_computing_data_collection 'Bruker APEX2'
_computing_data_reduction 'Bruker SAINT'
_computing_molecular_graphics 'Bruker SHELXTL'
_computing_publication_material 'Bruker SHELXTL'
_computing_structure_refinement 'SHELXL-97 (Sheldrick, 2008)'
_computing_structure_solution 'SHELXS-97 (Sheldrick, 2008)'
_diffrn_ambient_temperature 296(2)
_diffrn_measured_fraction_theta_full 0.993
_diffrn_measured_fraction_theta_max 0.993
_diffrn_measurement_device_type 'Bruker APEX-II CCD'
_diffrn_measurement_method '\f and \w scans'
_diffrn_radiation_monochromator graphite
_diffrn_radiation_source 'fine-focus sealed tube'
_diffrn_radiation_type MoK\a
_diffrn_radiation_wavelength 0.71073
_diffrn_reflns_av_R_equivalents 0.0552
_diffrn_reflns_av_sigmaI/netI 0.0679
_diffrn_reflns_limit_h_max 9
_diffrn_reflns_limit_h_min -6
_diffrn_reflns_limit_k_max 13
_diffrn_reflns_limit_k_min -16
_diffrn_reflns_limit_l_max 14
_diffrn_reflns_limit_l_min -15
_diffrn_reflns_number 6779
_diffrn_reflns_theta_full 27.00
_diffrn_reflns_theta_max 27.00
_diffrn_reflns_theta_min 2.33
_exptl_absorpt_coefficient_mu 0.971
_exptl_absorpt_correction_T_max 0.7726
_exptl_absorpt_correction_T_min 0.7336
_exptl_absorpt_correction_type multi-scan
_exptl_crystal_colour 'light yellow'
_exptl_crystal_density_diffrn 1.691
_exptl_crystal_density_method 'not measured'
_exptl_crystal_description block
_exptl_crystal_F_000 612
_exptl_crystal_size_max 0.34
_exptl_crystal_size_mid 0.30
_exptl_crystal_size_min 0.28
_refine_diff_density_max 4.493
_refine_diff_density_min -0.647
_refine_diff_density_rms 0.222
_refine_ls_extinction_method none
_refine_ls_goodness_of_fit_ref 1.041
_refine_ls_hydrogen_treatment constr
_refine_ls_matrix_type full
_refine_ls_number_parameters 169
_refine_ls_number_reflns 2584
_refine_ls_number_restraints 0
_refine_ls_restrained_S_all 1.041
_refine_ls_R_factor_all 0.1225
_refine_ls_R_factor_gt 0.1051
_refine_ls_shift/su_max 0.000
_refine_ls_shift/su_mean 0.000
_refine_ls_structure_factor_coef Fsqd
_refine_ls_weighting_details 'calc w=1/[\s^2^(Fo^2^)+(0.1056P)^2^+42.0756P] where P=(Fo^2^+2Fc^2^)/3'
_refine_ls_weighting_scheme calc
_refine_ls_wR_factor_gt 0.3042
_refine_ls_wR_factor_ref 0.3133
_reflns_number_gt 1942
_reflns_number_total 2584
_reflns_threshold_expression >2sigma(I)
_cod_data_source_file c4ce01779j2.cif
_cod_data_source_block Cd2Dt
_cod_depositor_comments
;
The following automatic conversions were performed:

'_symmetry_cell_setting' value 'Monoclinic' changed to 'monoclinic'
according to
/usr/data/users/saulius/crontab/automatic-downloads/rss-feeds/RSC/lib/dictionaries/cif_core.dic
dictionary named 'cif_core.dic' version 2.4.2 from 2011-04-26.

Automatic conversion script
Id: cif_fix_values 2827 2014-09-09 07:05:25Z andrius 

 Adding full bibliography for 7218434--7218441.cif.
;
_cod_original_cell_volume 1191.9(9)
_cod_original_sg_symbol_H-M 'P2(1)/n  '
_cod_database_code 7218436

loop_
_symmetry_equiv_pos_as_xyz
'x, y, z'
'-x+1/2, y+1/2, -z+1/2'
'-x, -y, -z'
'x-1/2, -y-1/2, z-1/2'

loop_
_atom_site_label
_atom_site_type_symbol
_atom_site_fract_x
_atom_site_fract_y
_atom_site_fract_z
_atom_site_U_iso_or_equiv
_atom_site_adp_type
_atom_site_occupancy
_atom_site_symmetry_multiplicity
_atom_site_calc_flag
_atom_site_refinement_flags
Cd1 Cd 0.0000 0.0000 0.5000 0.0337(4) Uani 1 2 d S
C3 C 0.3322(18) 0.0053(9) 1.1804(10) 0.039(3) Uani 1 1 d .
H3A H 0.3772 0.0249 1.2519 0.046 Uiso 1 1 calc R
N5 N 0.1295(13) -0.0840(7) 0.8569(8) 0.031(2) Uani 1 1 d .
N1 N 0.3619(14) 0.2581(8) 1.0367(9) 0.037(2) Uani 1 1 d .
N6 N 0.0474(15) -0.0736(8) 0.6739(8) 0.037(2) Uani 1 1 d .
N4 N 0.5057(15) 0.2056(8) 1.1936(9) 0.039(2) Uani 1 1 d .
N3 N 0.5431(16) 0.3050(8) 1.1759(10) 0.043(3) Uani 1 1 d .
C6 C 0.1976(15) -0.0541(9) 0.9664(10) 0.031(2) Uani 1 1 d .
C2 C 0.3271(15) 0.0744(8) 1.0913(10) 0.031(2) Uani 1 1 d .
C4 C 0.2707(18) -0.0924(10) 1.1628(12) 0.041(3) Uani 1 1 d .
H4A H 0.2737 -0.1383 1.2234 0.050 Uiso 1 1 calc R
C5 C 0.2035(17) -0.1244(9) 1.0557(11) 0.036(3) Uani 1 1 d .
H5A H 0.1638 -0.1911 1.0445 0.043 Uiso 1 1 calc R
C9 C 0.063(2) -0.1793(10) 0.8229(12) 0.050(4) Uani 1 1 d .
H9A H 0.0544 -0.2374 0.8681 0.060 Uiso 1 1 calc R
C10 C 0.013(2) -0.1706(11) 0.7126(11) 0.046(3) Uani 1 1 d .
H10A H -0.0372 -0.2227 0.6684 0.055 Uiso 1 1 calc R
C1 C 0.3944(15) 0.1799(9) 1.1081(10) 0.032(2) Uani 1 1 d .
C8 C 0.1162(19) -0.0242(9) 0.7632(11) 0.040(3) Uani 1 1 d .
H8A H 0.1513 0.0440 0.7617 0.048 Uiso 1 1 calc R
N2 N 0.4576(15) 0.3351(8) 1.0835(9) 0.040(2) Uani 1 1 d .
C7 C 0.2633(16) 0.0448(9) 0.9853(10) 0.032(2) Uani 1 1 d .
H7A H 0.2636 0.0911 0.9251 0.038 Uiso 1 1 calc R
O1W O 0.2971(14) 0.0303(10) 0.5143(11) 0.067(3) Uani 1 1 d .
H1WA H 0.3211 0.0691 0.5710 0.100 Uiso 1 1 d R
H1WB H 0.3082 0.0653 0.4542 0.100 Uiso 1 1 d R
O2W O 0.5606(13) 0.1530(8) 0.4242(8) 0.046(2) Uani 1 1 d .
H2WA H 0.6643 0.1329 0.4332 0.069 Uiso 1 1 d R
H2WB H 0.5563 0.1984 0.3723 0.069 Uiso 1 1 d R

loop_
_atom_site_aniso_label
_atom_site_aniso_U_11
_atom_site_aniso_U_22
_atom_site_aniso_U_33
_atom_site_aniso_U_23
_atom_site_aniso_U_13
_atom_site_aniso_U_12
Cd1 0.0423(8) 0.0295(7) 0.0287(6) -0.0028(5) -0.0052(5) 0.0039(5)
C3 0.053(8) 0.034(6) 0.027(6) 0.001(5) -0.005(5) -0.007(6)
N5 0.031(5) 0.028(5) 0.034(5) 0.000(4) 0.001(4) -0.003(4)
N1 0.042(6) 0.034(5) 0.033(5) 0.003(4) -0.009(4) -0.007(5)
N6 0.051(7) 0.031(5) 0.027(5) -0.004(4) -0.005(4) 0.000(5)
N4 0.051(7) 0.032(5) 0.035(5) 0.001(4) -0.011(5) -0.002(5)
N3 0.055(7) 0.028(5) 0.043(6) 0.004(4) -0.017(5) -0.004(5)
C6 0.023(5) 0.029(6) 0.041(6) 0.003(5) 0.004(5) -0.001(4)
C2 0.029(6) 0.024(5) 0.040(6) 0.005(5) 0.007(5) 0.003(4)
C4 0.045(7) 0.037(7) 0.042(7) 0.005(6) -0.002(6) 0.001(6)
C5 0.043(7) 0.026(6) 0.039(7) 0.000(5) 0.000(5) -0.002(5)
C9 0.078(11) 0.030(6) 0.041(7) 0.000(5) 0.003(7) -0.018(7)
C10 0.059(9) 0.039(7) 0.039(7) -0.005(6) -0.002(6) -0.017(6)
C1 0.034(6) 0.028(6) 0.033(6) 0.004(5) 0.000(5) -0.006(5)
C8 0.054(8) 0.026(6) 0.040(7) 0.000(5) -0.007(6) 0.001(5)
N2 0.049(6) 0.034(5) 0.035(5) 0.003(4) -0.007(5) -0.006(5)
C7 0.032(6) 0.026(6) 0.038(6) 0.005(5) 0.004(5) -0.001(5)
O1W 0.046(6) 0.078(8) 0.076(8) 0.042(7) 0.005(6) 0.005(6)
O2W 0.046(5) 0.050(6) 0.042(5) 0.013(4) -0.004(4) 0.001(4)

loop_
_atom_type_symbol
_atom_type_description
_atom_type_scat_dispersion_real
_atom_type_scat_dispersion_imag
_atom_type_scat_source
C C 0.0033 0.0016 'International Tables Vol C Tables 4.2.6.8 and 6.1.1.4'
H H 0.0000 0.0000 'International Tables Vol C Tables 4.2.6.8 and 6.1.1.4'
N N 0.0061 0.0033 'International Tables Vol C Tables 4.2.6.8 and 6.1.1.4'
Cd Cd -0.8075 1.2024 'International Tables Vol C Tables 4.2.6.8 and 6.1.1.4'
O O 0.0106 0.0060 'International Tables Vol C Tables 4.2.6.8 and 6.1.1.4'

loop_
_geom_angle_atom_site_label_1
_geom_angle_atom_site_label_2
_geom_angle_atom_site_label_3
_geom_angle
_geom_angle_site_symmetry_1
_geom_angle_site_symmetry_3
N6 Cd1 N6 180.000(1) . 3_556
N6 Cd1 O1W 84.0(4) . .
N6 Cd1 O1W 96.0(4) 3_556 .
N6 Cd1 O1W 96.0(4) . 3_556
N6 Cd1 O1W 84.0(4) 3_556 3_556
O1W Cd1 O1W 180.000(1) . 3_556
N6 Cd1 N2 88.3(4) . 2_546
N6 Cd1 N2 91.7(4) 3_556 2_546
O1W Cd1 N2 91.3(4) . 2_546
O1W Cd1 N2 88.7(4) 3_556 2_546
N6 Cd1 N2 91.7(4) . 4_565
N6 Cd1 N2 88.3(4) 3_556 4_565
O1W Cd1 N2 88.7(4) . 4_565
O1W Cd1 N2 91.3(4) 3_556 4_565
N2 Cd1 N2 180.000(1) 2_546 4_565
C4 C3 C2 119.7(12) . .
C8 N5 C9 105.7(10) . .
C8 N5 C6 126.2(10) . .
C9 N5 C6 128.2(10) . .
C1 N1 N2 103.3(9) . .
C8 N6 C10 105.3(10) . .
C8 N6 Cd1 123.3(8) . .
C10 N6 Cd1 131.4(8) . .
C1 N4 N3 105.3(10) . .
N2 N3 N4 108.3(10) . .
C5 C6 C7 119.3(11) . .
C5 C6 N5 119.9(11) . .
C7 C6 N5 120.7(10) . .
C3 C2 C7 120.0(11) . .
C3 C2 C1 120.6(11) . .
C7 C2 C1 119.4(10) . .
C3 C4 C5 121.5(12) . .
C6 C5 C4 118.5(11) . .
C10 C9 N5 106.6(12) . .
C9 C10 N6 110.3(11) . .
N4 C1 N1 112.0(10) . .
N4 C1 C2 123.0(11) . .
N1 C1 C2 124.9(11) . .
N6 C8 N5 112.1(11) . .
N3 N2 N1 111.2(10) . .
N3 N2 Cd1 122.5(8) . 2_556
N1 N2 Cd1 125.9(8) . 2_556
C2 C7 C6 120.9(11) . .

loop_
_geom_bond_atom_site_label_1
_geom_bond_atom_site_label_2
_geom_bond_distance
_geom_bond_site_symmetry_2
Cd1 N6 2.272(10) .
Cd1 N6 2.272(10) 3_556
Cd1 O1W 2.343(11) .
Cd1 O1W 2.343(11) 3_556
Cd1 N2 2.394(11) 2_546
Cd1 N2 2.394(11) 4_565
C3 C4 1.372(18) .
C3 C2 1.380(16) .
N5 C8 1.349(16) .
N5 C9 1.396(15) .
N5 C6 1.421(15) .
N1 C1 1.337(15) .
N1 N2 1.350(14) .
N6 C8 1.321(16) .
N6 C10 1.375(17) .
N4 C1 1.334(15) .
N4 N3 1.347(14) .
N3 N2 1.304(14) .
C6 C5 1.393(17) .
C6 C7 1.401(16) .
C2 C7 1.372(17) .
C2 C1 1.482(16) .
C4 C5 1.401(18) .
C9 C10 1.338(19) .
N2 Cd1 2.394(11) 2_556
